data_4029973
loop_
_publ_author_name
'Hao, Xin-Qi'
'Huang, Juan-Juan'
'Wang, Tao'
'Lv, Jing'
'Gong, Jun-Fang'
'Song, Mao-Ping'

_publ_section_title
;
 PCN Pincer Palladium(II) Complex Catalyzed Enantioselective
 Hydrophosphination of Enones: Synthesis of Pyridine-Functionalized Chiral
 Phosphine Oxides as NCsp(3)O Pincer Preligands.
;
_journal_issue 20
_journal_name_full 'The Journal of organic chemistry'
_journal_page_first 9512
_journal_page_last 9530
_journal_paper_doi 10.1021/jo5015307
_journal_volume 79
_journal_year 2014
_chemical_absolute_configuration ad
_chemical_formula_moiety 'C27 H23 Cl N O3 P Pd'
_chemical_formula_sum 'C27 H23 Cl N O3 P Pd'
_chemical_formula_weight 582.28
_chemical_name_systematic
;
 ? 
;
_space_group_crystal_system orthorhombic
_space_group_IT_number 19
_space_group_name_Hall 'P 2ac 2ab'
_space_group_name_H-M_alt 'P 21 21 21'
_symmetry_space_group_name_Hall 'P 2ac 2ab'
_symmetry_space_group_name_H-M 'P 21 21 21'
_atom_sites_solution_hydrogens geom
_atom_sites_solution_primary heavy
_atom_sites_solution_secondary difmap
_audit_creation_date 2014-06-03
_audit_creation_method
;
Olex2 1.2
(compiled 2014.03.20 svn.r2914 for OlexSys, GUI svn.r4816)
;
_cell_angle_alpha 90.00
_cell_angle_beta 90.00
_cell_angle_gamma 90.00
_cell_formula_units_Z 4
_cell_length_a 7.9822(2)
_cell_length_b 17.3280(5)
_cell_length_c 17.6516(7)
_cell_measurement_reflns_used 2756
_cell_measurement_temperature 291(2)
_cell_measurement_theta_max 28.1140
_cell_measurement_theta_min 3.4810
_cell_volume 2441.49(13)
_computing_cell_refinement
;
CrysAlisPro, Agilent Technologies,
Version 1.171.36.28 (release 01-02-2013 CrysAlis171 .NET)
(compiled Feb  1 2013,16:14:44)
;
_computing_data_collection
;
CrysAlisPro, Agilent Technologies,
Version 1.171.36.28 (release 01-02-2013 CrysAlis171 .NET)
(compiled Feb  1 2013,16:14:44)
;
_computing_data_reduction
;
CrysAlisPro, Agilent Technologies,
Version 1.171.36.28 (release 01-02-2013 CrysAlis171 .NET)
(compiled Feb  1 2013,16:14:44)
;
_computing_molecular_graphics 'Olex2 (Dolomanov et al., 2009)'
_computing_publication_material 'Olex2 (Dolomanov et al., 2009)'
_computing_structure_refinement 'ShelXL (Sheldrick, 2008)'
_computing_structure_solution 'ShelXS (Sheldrick, 2008)'
_diffrn_ambient_temperature 291.15
_diffrn_detector_area_resol_mean 16.2312
_diffrn_measured_fraction_theta_full 0.998
_diffrn_measured_fraction_theta_max 0.998
_diffrn_measurement_device_type 'Xcalibur, Eos, Gemini'
_diffrn_measurement_method '\w scans'
_diffrn_orient_matrix_UB_11 -0.0127489000
_diffrn_orient_matrix_UB_12 0.0353032000
_diffrn_orient_matrix_UB_13 -0.0194577000
_diffrn_orient_matrix_UB_21 -0.0247422000
_diffrn_orient_matrix_UB_22 0.0178377000
_diffrn_orient_matrix_UB_23 0.0343596000
_diffrn_orient_matrix_UB_31 0.0844614000
_diffrn_orient_matrix_UB_32 0.0105813000
_diffrn_orient_matrix_UB_33 0.0072209000
_diffrn_radiation_monochromator graphite
_diffrn_radiation_type MoK\a
_diffrn_radiation_wavelength 0.71073
_diffrn_reflns_av_R_equivalents 0.0229
_diffrn_reflns_av_unetI/netI 0.0494
_diffrn_reflns_limit_h_max 9
_diffrn_reflns_limit_h_min -6
_diffrn_reflns_limit_k_max 19
_diffrn_reflns_limit_k_min -21
_diffrn_reflns_limit_l_max 9
_diffrn_reflns_limit_l_min -22
_diffrn_reflns_number 7202
_diffrn_reflns_theta_full 26.36
_diffrn_reflns_theta_max 26.36
_diffrn_reflns_theta_min 3.04
_diffrn_source 'Enhance (Mo) X-ray Source'
_exptl_absorpt_coefficient_mu 0.965
_exptl_absorpt_correction_T_max 1.00000
_exptl_absorpt_correction_T_min 0.98591
_exptl_absorpt_correction_type multi-scan
_exptl_absorpt_process_details
;
CrysAlisPro, Agilent Technologies,
Version 1.171.36.28 (release 01-02-2013 CrysAlis171 .NET)
(compiled Feb  1 2013,16:14:44)
Empirical absorption correction using spherical harmonics,
 implemented in SCALE3 ABSPACK scaling algorithm.
;
_exptl_crystal_colour
;
;
_exptl_crystal_density_diffrn 1.584
_exptl_crystal_density_method 'not measured'
_exptl_crystal_description
;
;
_exptl_crystal_F_000 1176
_exptl_crystal_size_max 0.18
_exptl_crystal_size_mid 0.16
_exptl_crystal_size_min 0.15
_refine_diff_density_max 0.283
_refine_diff_density_min -0.324
_refine_diff_density_rms 0.068
_refine_ls_abs_structure_details 'Flack H D (1983), Acta Cryst. A39, 876-881'
_refine_ls_abs_structure_Flack 0.00(3)
_refine_ls_extinction_method none
_refine_ls_goodness_of_fit_ref 1.043
_refine_ls_hydrogen_treatment constr
_refine_ls_matrix_type full
_refine_ls_number_parameters 308
_refine_ls_number_reflns 4850
_refine_ls_number_restraints 0
_refine_ls_restrained_S_all 1.043
_refine_ls_R_factor_all 0.0392
_refine_ls_R_factor_gt 0.0318
_refine_ls_shift/su_max 0.001
_refine_ls_shift/su_mean 0.000
_refine_ls_structure_factor_coef Fsqd
_refine_ls_weighting_details 'calc w=1/[\s^2^(Fo^2^)+(0.0231P)^2^+0.0000P] where P=(Fo^2^+2Fc^2^)/3'
_refine_ls_weighting_scheme calc
_refine_ls_wR_factor_gt 0.0597
_refine_ls_wR_factor_ref 0.0630
_reflns_number_gt 4391
_reflns_number_total 4850
_reflns_threshold_expression >2sigma(I)
_cod_data_source_file jo5015307_si_002.cif
_cod_data_source_block complex-8
_cod_depositor_comments 'Adding full bibliography for 4029972--4029973.cif.'
_cod_original_cell_volume 2441.47(14)
_cod_database_code 4029973
_chemical_oxdiff_formula C1H1O1N1Pd1P1Cl1
_reflns_odcompleteness_completeness 99.65
_reflns_odcompleteness_iscentric 1
_reflns_odcompleteness_theta 26.32
_olex2_refinement_description
;
1. Fixed Uiso
 At 1.2 times of:
  All C(H) groups
 At 1.5 times of:
  All C(H,H,H) groups
2.a Ternary CH refined with riding coordinates:
 C7(H7), C8(H8)
2.b Aromatic/amide H refined with riding coordinates:
 C1(H1), C2(H2), C3(H3), C4(H4), C10(H10), C11(H11), C13(H13), C14(H14),
 C17(H17), C18(H18), C19(H19), C20(H20), C21(H21), C23(H23), C24(H24), C25(H25),
  C26(H26), C27(H27)
2.c Idealised Me refined as rotating group:
 C15(H15A,H15B,H15C)
;

loop_
_space_group_symop_id
_space_group_symop_operation_xyz
1 'x, y, z'
2 '-x+1/2, -y, z+1/2'
3 'x+1/2, -y+1/2, -z'
4 '-x, y+1/2, -z+1/2'

loop_
_atom_site_label
_atom_site_type_symbol
_atom_site_fract_x
_atom_site_fract_y
_atom_site_fract_z
_atom_site_U_iso_or_equiv
_atom_site_adp_type
_atom_site_occupancy
_atom_site_calc_flag
_atom_site_refinement_flags_posn
Pd1 Pd 0.05164(3) 0.523055(14) 0.335158(16) 0.02633(7) Uani 1 d .
Cl1 Cl -0.17628(12) 0.44743(6) 0.28940(8) 0.0533(3) Uani 1 d .
P1 P 0.30780(11) 0.45850(5) 0.44125(6) 0.0288(2) Uani 1 d .
O1 O 0.3968(3) 0.65675(14) 0.27816(16) 0.0366(7) Uani 1 d .
O2 O 0.8137(3) 0.71332(16) 0.60765(18) 0.0497(8) Uani 1 d .
O3 O 0.1767(3) 0.43109(13) 0.38496(16) 0.0366(7) Uani 1 d .
N1 N -0.0271(3) 0.62309(16) 0.29026(18) 0.0293(7) Uani 1 d .
C1 C -0.1808(5) 0.6415(2) 0.2663(2) 0.0389(10) Uani 1 d .
H1 H -0.2679 0.6065 0.2727 0.047 Uiso 1 calc R
C2 C -0.2124(5) 0.7119(3) 0.2321(3) 0.0495(12) Uani 1 d .
H2 H -0.3205 0.7243 0.2167 0.059 Uiso 1 calc R
C3 C -0.0849(5) 0.7634(2) 0.2210(3) 0.0466(12) Uani 1 d .
H3 H -0.1053 0.8104 0.1973 0.056 Uiso 1 calc R
C4 C 0.0752(5) 0.7447(2) 0.2454(2) 0.0399(10) Uani 1 d .
H4 H 0.1638 0.7790 0.2390 0.048 Uiso 1 calc R
C5 C 0.0995(4) 0.6735(2) 0.2796(2) 0.0268(9) Uani 1 d .
C6 C 0.2640(4) 0.6436(2) 0.3099(2) 0.0278(8) Uani 1 d .
C7 C 0.2381(4) 0.59243(19) 0.3753(2) 0.0245(8) Uani 1 d .
H7 H 0.1920 0.6234 0.4168 0.029 Uiso 1 calc R
C8 C 0.3924(4) 0.54987(19) 0.4052(2) 0.0248(8) Uani 1 d .
H8 H 0.4593 0.5365 0.3606 0.030 Uiso 1 calc R
C9 C 0.5078(4) 0.5941(2) 0.4572(2) 0.0289(9) Uani 1 d .
C10 C 0.4473(5) 0.6516(2) 0.5049(3) 0.0414(10) Uani 1 d .
H10 H 0.3342 0.6644 0.5034 0.050 Uiso 1 calc R
C11 C 0.5516(5) 0.6900(2) 0.5545(3) 0.0449(11) Uani 1 d .
H11 H 0.5085 0.7281 0.5860 0.054 Uiso 1 calc R
C12 C 0.7217(5) 0.6717(2) 0.5573(3) 0.0367(10) Uani 1 d .
C13 C 0.7824(5) 0.6164(2) 0.5095(3) 0.0410(11) Uani 1 d .
H13 H 0.8960 0.6045 0.5101 0.049 Uiso 1 calc R
C14 C 0.6761(4) 0.5773(2) 0.4598(2) 0.0335(9) Uani 1 d .
H14 H 0.7195 0.5394 0.4281 0.040 Uiso 1 calc R
C15 C 0.9853(5) 0.6922(3) 0.6197(4) 0.082(2) Uani 1 d .
H15A H 1.0421 0.6895 0.5718 0.123 Uiso 1 calc GR
H15B H 0.9902 0.6427 0.6441 0.123 Uiso 1 calc GR
H15C H 1.0385 0.7301 0.6511 0.123 Uiso 1 calc GR
C16 C 0.4678(4) 0.38531(19) 0.4482(2) 0.0296(8) Uani 1 d .
C17 C 0.4831(5) 0.3359(2) 0.3877(3) 0.0444(11) Uani 1 d .
H17 H 0.4175 0.3430 0.3447 0.053 Uiso 1 calc R
C18 C 0.5969(5) 0.2753(3) 0.3908(3) 0.0561(13) Uani 1 d .
H18 H 0.6049 0.2410 0.3504 0.067 Uiso 1 calc R
C19 C 0.6957(6) 0.2658(3) 0.4519(3) 0.0601(14) Uani 1 d .
H19 H 0.7735 0.2258 0.4529 0.072 Uiso 1 calc R
C20 C 0.6824(6) 0.3143(3) 0.5122(3) 0.0679(16) Uani 1 d .
H20 H 0.7510 0.3073 0.5542 0.082 Uiso 1 calc R
C21 C 0.5654(6) 0.3749(3) 0.5113(3) 0.0565(13) Uani 1 d .
H21 H 0.5544 0.4075 0.5529 0.068 Uiso 1 calc R
C22 C 0.2169(4) 0.4731(2) 0.5333(2) 0.0360(9) Uani 1 d .
C23 C 0.3035(5) 0.5032(2) 0.5949(2) 0.0455(11) Uani 1 d .
H23 H 0.4155 0.5170 0.5894 0.055 Uiso 1 calc R
C24 C 0.2248(6) 0.5131(3) 0.6652(3) 0.0621(13) Uani 1 d .
H24 H 0.2828 0.5336 0.7062 0.074 Uiso 1 calc R
C25 C 0.0590(7) 0.4917(3) 0.6720(3) 0.0712(15) Uani 1 d .
H25 H 0.0051 0.4982 0.7183 0.085 Uiso 1 calc R
C26 C -0.0276(6) 0.4612(3) 0.6125(3) 0.0719(16) Uani 1 d .
H26 H -0.1390 0.4468 0.6188 0.086 Uiso 1 calc R
C27 C 0.0496(5) 0.4513(2) 0.5423(3) 0.0489(11) Uani 1 d .
H27 H -0.0098 0.4304 0.5019 0.059 Uiso 1 calc R

loop_
_atom_site_aniso_label
_atom_site_aniso_U_11
_atom_site_aniso_U_22
_atom_site_aniso_U_33
_atom_site_aniso_U_23
_atom_site_aniso_U_13
_atom_site_aniso_U_12
Pd1 0.02599(12) 0.02237(12) 0.03063(14) 0.00019(14) -0.00355(13) -0.00045(12)
Cl1 0.0414(5) 0.0349(5) 0.0836(9) -0.0054(6) -0.0222(6) -0.0065(5)
P1 0.0284(5) 0.0246(5) 0.0335(6) 0.0019(4) -0.0054(4) 0.0004(4)
O1 0.0334(14) 0.0346(14) 0.0419(18) 0.0052(14) 0.0079(13) -0.0008(11)
O2 0.0448(16) 0.0423(16) 0.062(2) -0.0204(16) -0.0245(16) 0.0035(14)
O3 0.0373(13) 0.0237(13) 0.0488(18) 0.0023(13) -0.0175(14) -0.0019(11)
N1 0.0289(16) 0.0287(15) 0.0302(18) 0.0016(14) -0.0003(15) 0.0056(14)
C1 0.035(2) 0.036(2) 0.045(3) 0.004(2) -0.005(2) 0.0035(18)
C2 0.035(2) 0.053(3) 0.061(3) 0.013(3) -0.007(2) 0.012(2)
C3 0.051(3) 0.037(2) 0.052(3) 0.016(2) -0.005(2) 0.015(2)
C4 0.044(2) 0.0303(19) 0.046(3) 0.0073(18) 0.002(2) 0.0007(19)
C5 0.0277(19) 0.0246(18) 0.028(2) 0.0038(16) -0.0006(16) 0.0007(14)
C6 0.036(2) 0.0200(17) 0.028(2) -0.0034(16) -0.0016(17) 0.0025(15)
C7 0.0275(17) 0.0239(18) 0.022(2) -0.0012(16) -0.0025(15) -0.0011(14)
C8 0.0257(17) 0.0234(16) 0.025(2) -0.0016(15) 0.0011(15) 0.0032(13)
C9 0.031(2) 0.0254(18) 0.031(2) -0.0016(17) -0.0029(16) -0.0023(14)
C10 0.0283(18) 0.040(2) 0.056(3) -0.018(2) -0.008(2) 0.004(2)
C11 0.036(2) 0.043(2) 0.055(3) -0.023(2) -0.008(2) 0.007(2)
C12 0.037(2) 0.031(2) 0.042(3) -0.004(2) -0.008(2) -0.0003(17)
C13 0.031(2) 0.036(2) 0.057(3) -0.008(2) -0.011(2) 0.0038(17)
C14 0.0349(19) 0.0298(19) 0.036(2) -0.0098(18) -0.0003(19) 0.0049(17)
C15 0.058(3) 0.067(3) 0.121(5) -0.039(4) -0.050(3) 0.021(3)
C16 0.0264(18) 0.0253(17) 0.037(2) 0.0057(17) -0.0035(19) -0.0022(16)
C17 0.039(2) 0.046(2) 0.049(3) -0.011(2) -0.004(2) 0.0031(19)
C18 0.051(3) 0.044(3) 0.074(4) -0.017(3) 0.004(3) 0.011(2)
C19 0.049(3) 0.042(3) 0.089(5) 0.008(3) 0.007(3) 0.017(2)
C20 0.060(3) 0.076(4) 0.068(4) 0.010(3) -0.021(3) 0.028(3)
C21 0.061(3) 0.053(3) 0.056(3) -0.008(2) -0.020(3) 0.023(3)
C22 0.0347(18) 0.034(2) 0.039(2) 0.010(2) 0.0012(17) 0.0057(18)
C23 0.049(2) 0.048(3) 0.039(3) 0.006(2) 0.003(2) 0.009(2)
C24 0.084(3) 0.067(3) 0.035(2) 0.011(3) -0.003(3) 0.025(3)
C25 0.085(3) 0.077(4) 0.051(3) 0.026(3) 0.031(3) 0.029(3)
C26 0.054(3) 0.083(4) 0.078(4) 0.031(3) 0.025(3) 0.003(3)
C27 0.039(2) 0.048(2) 0.059(3) 0.015(2) 0.005(2) 0.006(2)

loop_
_atom_type_symbol
_atom_type_description
_atom_type_scat_dispersion_real
_atom_type_scat_dispersion_imag
_atom_type_scat_source
C C 0.0033 0.0016 'International Tables Vol C Tables 4.2.6.8 and 6.1.1.4'
H H 0.0000 0.0000 'International Tables Vol C Tables 4.2.6.8 and 6.1.1.4'
Cl Cl 0.1484 0.1585 'International Tables Vol C Tables 4.2.6.8 and 6.1.1.4'
N N 0.0061 0.0033 'International Tables Vol C Tables 4.2.6.8 and 6.1.1.4'
O O 0.0106 0.0060 'International Tables Vol C Tables 4.2.6.8 and 6.1.1.4'
P P 0.1023 0.0942 'International Tables Vol C Tables 4.2.6.8 and 6.1.1.4'
Pd Pd -0.9988 1.0072 'International Tables Vol C Tables 4.2.6.8 and 6.1.1.4'

loop_
_geom_angle_atom_site_label_1
_geom_angle_atom_site_label_2
_geom_angle_atom_site_label_3
_geom_angle
O3 Pd1 Cl1 95.09(7)
N1 Pd1 Cl1 95.86(9)
N1 Pd1 O3 168.77(10)
N1 Pd1 C7 81.76(13)
C7 Pd1 Cl1 176.98(10)
C7 Pd1 O3 87.38(11)
O3 P1 C8 107.23(15)
O3 P1 C16 108.18(16)
O3 P1 C22 110.93(17)
C16 P1 C8 111.70(15)
C22 P1 C8 109.91(18)
C22 P1 C16 108.88(18)
C12 O2 C15 118.5(3)
P1 O3 Pd1 111.61(13)
C1 N1 Pd1 128.2(3)
C1 N1 C5 119.3(3)
C5 N1 Pd1 112.3(2)
N1 C1 H1 119.5
N1 C1 C2 121.1(4)
C2 C1 H1 119.5
C1 C2 H2 120.0
C3 C2 C1 120.1(4)
C3 C2 H2 120.0
C2 C3 H3 120.3
C2 C3 C4 119.3(4)
C4 C3 H3 120.3
C3 C4 H4 120.9
C3 C4 C5 118.1(4)
C5 C4 H4 120.9
N1 C5 C4 122.1(3)
N1 C5 C6 112.4(3)
C4 C5 C6 125.5(3)
O1 C6 C5 122.0(3)
O1 C6 C7 126.5(3)
C7 C6 C5 111.3(3)
Pd1 C7 H7 108.0
C6 C7 Pd1 100.7(2)
C6 C7 H7 108.0
C6 C7 C8 116.6(3)
C8 C7 Pd1 115.0(2)
C8 C7 H7 108.0
P1 C8 H8 106.0
C7 C8 P1 103.9(2)
C7 C8 H8 106.0
C9 C8 P1 116.9(3)
C9 C8 C7 117.1(3)
C9 C8 H8 106.0
C10 C9 C8 121.3(3)
C14 C9 C8 120.5(3)
C14 C9 C10 118.1(4)
C9 C10 H10 119.3
C11 C10 C9 121.3(4)
C11 C10 H10 119.3
C10 C11 H11 120.0
C10 C11 C12 120.1(4)
C12 C11 H11 120.0
O2 C12 C11 115.4(4)
O2 C12 C13 125.8(4)
C13 C12 C11 118.8(4)
C12 C13 H13 119.6
C12 C13 C14 120.9(3)
C14 C13 H13 119.6
C9 C14 C13 120.8(4)
C9 C14 H14 119.6
C13 C14 H14 119.6
O2 C15 H15A 109.5
O2 C15 H15B 109.5
O2 C15 H15C 109.5
H15A C15 H15B 109.5
H15A C15 H15C 109.5
H15B C15 H15C 109.5
C17 C16 P1 116.6(3)
C21 C16 P1 123.3(3)
C21 C16 C17 120.0(4)
C16 C17 H17 120.1
C16 C17 C18 119.9(4)
C18 C17 H17 120.1
C17 C18 H18 119.8
C19 C18 C17 120.5(5)
C19 C18 H18 119.8
C18 C19 H19 119.8
C18 C19 C20 120.4(4)
C20 C19 H19 119.8
C19 C20 H20 119.8
C19 C20 C21 120.3(5)
C21 C20 H20 119.8
C16 C21 C20 119.0(4)
C16 C21 H21 120.5
C20 C21 H21 120.5
C23 C22 P1 124.0(3)
C23 C22 C27 119.2(4)
C27 C22 P1 116.8(3)
C22 C23 H23 119.5
C22 C23 C24 121.0(4)
C24 C23 H23 119.5
C23 C24 H24 120.8
C25 C24 C23 118.3(5)
C25 C24 H24 120.8
C24 C25 H25 119.2
C26 C25 C24 121.6(5)
C26 C25 H25 119.2
C25 C26 H26 119.8
C25 C26 C27 120.5(4)
C27 C26 H26 119.8
C22 C27 H27 120.3
C26 C27 C22 119.4(5)
C26 C27 H27 120.3

loop_
_geom_bond_atom_site_label_1
_geom_bond_atom_site_label_2
_geom_bond_distance
Pd1 Cl1 2.3832(10)
Pd1 O3 2.076(2)
Pd1 N1 2.007(3)
Pd1 C7 2.040(3)
P1 O3 1.519(3)
P1 C8 1.835(3)
P1 C16 1.804(4)
P1 C22 1.797(4)
O1 C6 1.220(4)
O2 C12 1.359(5)
O2 C15 1.434(5)
N1 C1 1.337(5)
N1 C5 1.349(4)
C1 H1 0.9300
C1 C2 1.384(5)
C2 H2 0.9300
C2 C3 1.367(5)
C3 H3 0.9300
C3 C4 1.387(5)
C4 H4 0.9300
C4 C5 1.388(5)
C5 C6 1.509(5)
C6 C7 1.471(5)
C7 H7 0.9800
C7 C8 1.529(4)
C8 H8 0.9800
C8 C9 1.510(5)
C9 C10 1.390(5)
C9 C14 1.375(5)
C10 H10 0.9300
C10 C11 1.378(5)
C11 H11 0.9300
C11 C12 1.396(5)
C12 C13 1.366(5)
C13 H13 0.9300
C13 C14 1.396(5)
C14 H14 0.9300
C15 H15A 0.9600
C15 H15B 0.9600
C15 H15C 0.9600
C16 C17 1.375(6)
C16 C21 1.372(5)
C17 H17 0.9300
C17 C18 1.390(5)
C18 H18 0.9300
C18 C19 1.346(7)
C19 H19 0.9300
C19 C20 1.360(7)
C20 H20 0.9300
C20 C21 1.406(6)
C21 H21 0.9300
C22 C23 1.391(5)
C22 C27 1.397(5)
C23 H23 0.9300
C23 C24 1.401(6)
C24 H24 0.9300
C24 C25 1.380(6)
C25 H25 0.9300
C25 C26 1.364(7)
C26 H26 0.9300
C26 C27 1.395(7)
C27 H27 0.9300

loop_
_geom_torsion_atom_site_label_1
_geom_torsion_atom_site_label_2
_geom_torsion_atom_site_label_3
_geom_torsion_atom_site_label_4
_geom_torsion
Pd1 N1 C1 C2 -175.9(3)
Pd1 N1 C5 C4 176.5(3)
Pd1 N1 C5 C6 -4.5(4)
Pd1 C7 C8 P1 -30.6(3)
Pd1 C7 C8 C9 -161.1(3)
Cl1 Pd1 O3 P1 -163.24(14)
Cl1 Pd1 N1 C1 18.8(3)
Cl1 Pd1 N1 C5 -156.2(2)
Cl1 Pd1 C7 C6 -77(2)
Cl1 Pd1 C7 C8 157.1(19)
P1 C8 C9 C10 -93.4(4)
P1 C8 C9 C14 85.1(4)
P1 C16 C17 C18 -176.2(3)
P1 C16 C21 C20 177.6(4)
P1 C22 C23 C24 180.0(3)
P1 C22 C27 C26 179.9(3)
O1 C6 C7 Pd1 -126.9(4)
O1 C6 C7 C8 -1.7(5)
O2 C12 C13 C14 -179.8(4)
O3 Pd1 N1 C1 -174.1(5)
O3 Pd1 N1 C5 11.0(8)
O3 Pd1 C7 C6 138.6(2)
O3 Pd1 C7 C8 12.3(3)
O3 P1 C8 C7 41.0(3)
O3 P1 C8 C9 171.6(2)
O3 P1 C16 C17 23.0(3)
O3 P1 C16 C21 -153.5(4)
O3 P1 C22 C23 -175.3(3)
O3 P1 C22 C27 5.7(4)
N1 Pd1 O3 P1 29.6(7)
N1 Pd1 C7 C6 -38.6(2)
N1 Pd1 C7 C8 -164.8(3)
N1 C1 C2 C3 1.3(7)
N1 C5 C6 O1 143.9(4)
N1 C5 C6 C7 -30.4(4)
C1 N1 C5 C4 1.0(6)
C1 N1 C5 C6 -180.0(4)
C1 C2 C3 C4 -1.0(7)
C2 C3 C4 C5 0.7(7)
C3 C4 C5 N1 -0.7(7)
C3 C4 C5 C6 -179.6(4)
C4 C5 C6 O1 -37.1(6)
C4 C5 C6 C7 148.6(4)
C5 N1 C1 C2 -1.3(6)
C5 C6 C7 Pd1 47.1(3)
C5 C6 C7 C8 172.3(3)
C6 C7 C8 P1 -148.1(3)
C6 C7 C8 C9 81.4(4)
C7 Pd1 O3 P1 15.01(17)
C7 Pd1 N1 C1 -159.4(4)
C7 Pd1 N1 C5 25.7(3)
C7 C8 C9 C10 30.7(5)
C7 C8 C9 C14 -150.8(4)
C8 P1 O3 Pd1 -33.40(19)
C8 P1 C16 C17 -94.8(3)
C8 P1 C16 C21 88.7(4)
C8 P1 C22 C23 -56.9(4)
C8 P1 C22 C27 124.2(3)
C8 C9 C10 C11 177.5(4)
C8 C9 C14 C13 -178.0(4)
C9 C10 C11 C12 0.2(7)
C10 C9 C14 C13 0.6(6)
C10 C11 C12 O2 179.5(4)
C10 C11 C12 C13 1.0(7)
C11 C12 C13 C14 -1.5(6)
C12 C13 C14 C9 0.7(6)
C14 C9 C10 C11 -1.0(6)
C15 O2 C12 C11 173.3(4)
C15 O2 C12 C13 -8.3(7)
C16 P1 O3 Pd1 -154.02(16)
C16 P1 C8 C7 159.3(2)
C16 P1 C8 C9 -70.0(3)
C16 P1 C22 C23 65.7(4)
C16 P1 C22 C27 -113.2(3)
C16 C17 C18 C19 -1.8(7)
C17 C16 C21 C20 1.2(7)
C17 C18 C19 C20 1.7(8)
C18 C19 C20 C21 -0.1(8)
C19 C20 C21 C16 -1.3(8)
C21 C16 C17 C18 0.4(6)
C22 P1 O3 Pd1 86.62(19)
C22 P1 C8 C7 -79.7(3)
C22 P1 C8 C9 50.9(3)
C22 P1 C16 C17 143.7(3)
C22 P1 C16 C21 -32.9(4)
C22 C23 C24 C25 0.5(6)
C23 C22 C27 C26 0.9(6)
C23 C24 C25 C26 0.3(7)
C24 C25 C26 C27 -0.5(8)
C25 C26 C27 C22 -0.1(7)
C27 C22 C23 C24 -1.1(6)
